data_4079215
loop_
_publ_author_name
'Yang, Zhi'
'Hao, Pengfei'
'Liu, Zhihong'
'Ma, Xiaoli'
'Roesky, Herbert W.'
'Sun, Kening'
'Li, Jiarong'

_publ_section_title
;
 Reactivity Studies of LAlH2(L = HC(CMeNAr)2, Ar = 2,6-iPr2C6H3) with
 2-Aminobenzenethiol, 2-Aminophenol, and 1,4-Dithiane-2,5-diol
;
_journal_issue 17
_journal_name_full Organometallics
_journal_page_first 6500
_journal_paper_doi 10.1021/om300577j
_journal_volume 31
_journal_year 2012
_chemical_formula_sum 'C39 H54 Al N3 O S'
_chemical_formula_weight 639.90
_chemical_name_systematic
; 
 ? 
;
_space_group_IT_number 64
_symmetry_cell_setting orthorhombic
_symmetry_space_group_name_Hall '-C 2ac 2'
_symmetry_space_group_name_H-M 'C m c a'
_atom_sites_solution_hydrogens geom
_atom_sites_solution_primary direct
_atom_sites_solution_secondary difmap
_audit_creation_method SHELXL-97
_cell_angle_alpha 90.00
_cell_angle_beta 90.00
_cell_angle_gamma 90.00
_cell_formula_units_Z 8
_cell_length_a 17.212(5)
_cell_length_b 19.886(6)
_cell_length_c 21.885(7)
_cell_measurement_reflns_used 12997
_cell_measurement_temperature 153(2)
_cell_measurement_theta_max 29.116
_cell_measurement_theta_min 2.543
_cell_volume 7491(4)
_computing_cell_refinement 'CrystalClear (Rigaku Inc., 2008)'
_computing_data_collection 'CrystalClear (Rigaku Inc., 2008)'
_computing_data_reduction 'CrystalClear (Rigaku Inc., 2008)'
_computing_structure_refinement 'SHELXL-97 (Sheldrick, 1997)'
_computing_structure_solution 'SHELXS-97 (Sheldrick, 1990)'
_diffrn_ambient_temperature 153(2)
_diffrn_detector_area_resol_mean 28.5714
_diffrn_measured_fraction_theta_full 0.997
_diffrn_measured_fraction_theta_max 0.997
_diffrn_measurement_device_type AFC10/Saturn724+
_diffrn_measurement_method 'phi and omega scans'
_diffrn_radiation_monochromator graphite
_diffrn_radiation_source 'Rotating Anode'
_diffrn_radiation_type MoK\a
_diffrn_radiation_wavelength 0.71073
_diffrn_reflns_av_R_equivalents 0.0518
_diffrn_reflns_av_sigmaI/netI 0.0345
_diffrn_reflns_limit_h_max 20
_diffrn_reflns_limit_h_min -21
_diffrn_reflns_limit_k_max 16
_diffrn_reflns_limit_k_min -24
_diffrn_reflns_limit_l_max 27
_diffrn_reflns_limit_l_min -27
_diffrn_reflns_number 22106
_diffrn_reflns_theta_full 26.50
_diffrn_reflns_theta_max 26.50
_diffrn_reflns_theta_min 3.01
_diffrn_standards_decay_% 0
_diffrn_standards_interval_count 0
_diffrn_standards_interval_time 0
_diffrn_standards_number 0
_exptl_absorpt_coefficient_mu 0.143
_exptl_absorpt_correction_T_max 0.9870
_exptl_absorpt_correction_T_min 0.9264
_exptl_absorpt_correction_type multi-scan
_exptl_crystal_colour Colorless
_exptl_crystal_density_diffrn 1.135
_exptl_crystal_density_method 'not measured'
_exptl_crystal_description Prism
_exptl_crystal_F_000 2768
_exptl_crystal_size_max 0.55
_exptl_crystal_size_mid 0.14
_exptl_crystal_size_min 0.09
_refine_diff_density_max 0.553
_refine_diff_density_min -0.587
_refine_diff_density_rms 0.058
_refine_ls_extinction_method none
_refine_ls_goodness_of_fit_ref 1.001
_refine_ls_hydrogen_treatment mixed
_refine_ls_matrix_type full
_refine_ls_number_parameters 246
_refine_ls_number_reflns 4009
_refine_ls_number_restraints 7
_refine_ls_restrained_S_all 1.005
_refine_ls_R_factor_all 0.0856
_refine_ls_R_factor_gt 0.0775
_refine_ls_shift/su_max 0.001
_refine_ls_shift/su_mean 0.000
_refine_ls_structure_factor_coef Fsqd
_refine_ls_weighting_details 'calc w=1/[\s^2^(Fo^2^)+(0.0876P)^2^+26.0000P] where P=(Fo^2^+2Fc^2^)/3'
_refine_ls_weighting_scheme calc
_refine_ls_wR_factor_gt 0.1849
_refine_ls_wR_factor_ref 0.1915
_reflns_number_gt 3693
_reflns_number_total 4009
_reflns_threshold_expression >2sigma(I)
_cod_data_source_file om300577j_si_002.cif
_cod_data_source_block bo1658
_cod_depositor_comments
;
The following automatic conversions were performed:

'_symmetry_cell_setting' value 'Orthorhombic' changed to
'orthorhombic' according to
/home/saulius/struct/CIF-dictionaries/cif_core.dic dictionary named
'cif_core.dic' version 2.4.2 from 2011-04-26.

Automatic conversion script
Id: cif_fix_values 1891 2012-01-12 08:04:46Z andrius 

The following automatic conversions were performed:

'_exptl_absorpt_correction_type' value 'Multi-scans' was replaced
with the value 'multi-scan' as specified in the replacement file
'src/cod-tools/trunk/data/replacement-values/replacement_values.lst'.

Automatic conversion script
Id: cif_fix_values 5376 2017-05-30 11:51:03Z andrius 
;
_cod_original_sg_symbol_H-M Cmca
_cod_original_formula_sum ' C39 H54 Al N3 O S'
_cod_database_code 4079215

loop_
_symmetry_equiv_pos_as_xyz
'x, y, z'
'-x, -y+1/2, z+1/2'
'-x, y+1/2, -z+1/2'
'x, -y, -z'
'x+1/2, y+1/2, z'
'-x+1/2, -y+1, z+1/2'
'-x+1/2, y+1, -z+1/2'
'x+1/2, -y+1/2, -z'
'-x, -y, -z'
'x, y-1/2, -z-1/2'
'x, -y-1/2, z-1/2'
'-x, y, z'
'-x+1/2, -y+1/2, -z'
'x+1/2, y, -z-1/2'
'x+1/2, -y, z-1/2'
'-x+1/2, y+1/2, z'

loop_
_atom_site_label
_atom_site_type_symbol
_atom_site_fract_x
_atom_site_fract_y
_atom_site_fract_z
_atom_site_U_iso_or_equiv
_atom_site_adp_type
_atom_site_occupancy
_atom_site_symmetry_multiplicity
_atom_site_calc_flag
_atom_site_refinement_flags
Al1 Al 0.5000 0.28630(6) 0.65507(5) 0.0216(3) Uani 1 2 d S
S1 S 0.5000 0.22950(5) 0.74279(4) 0.0255(2) Uani 1 2 d S
N1 N 0.58197(12) 0.26890(11) 0.60078(10) 0.0230(5) Uani 1 1 d .
N2 N 0.5000 0.36693(19) 0.69232(15) 0.0312(8) Uani 1 2 d S
C1 C 0.70879(16) 0.31340(16) 0.63555(13) 0.0314(6) Uani 1 1 d .
C2 C 0.78204(18) 0.30063(19) 0.66020(14) 0.0419(8) Uani 1 1 d .
H2 H 0.8169 0.3370 0.6666 0.050 Uiso 1 1 calc R
C3 C 0.80493(18) 0.2367(2) 0.67547(15) 0.0487(9) Uani 1 1 d .
H3 H 0.8552 0.2291 0.6920 0.058 Uiso 1 1 calc R
C4 C 0.75481(18) 0.18366(19) 0.66679(16) 0.0458(8) Uani 1 1 d .
H4 H 0.7712 0.1396 0.6775 0.055 Uiso 1 1 calc R
C5 C 0.68085(16) 0.19297(15) 0.64272(13) 0.0320(6) Uani 1 1 d .
C6 C 0.65920(14) 0.25887(14) 0.62621(12) 0.0259(6) Uani 1 1 d .
C7 C 0.57297(15) 0.26661(15) 0.54000(12) 0.0295(6) Uani 1 1 d .
C8 C 0.5000 0.2687(2) 0.51233(17) 0.0360(10) Uani 1 2 d S
H8 H 0.5000 0.2720 0.4690 0.043 Uiso 1 2 calc SR
C9 C 0.68655(19) 0.38531(16) 0.62019(15) 0.0402(7) Uani 1 1 d .
H9 H 0.6320 0.3851 0.6044 0.048 Uiso 1 1 calc R
C10 C 0.6890(3) 0.4301(2) 0.67663(19) 0.0605(11) Uani 1 1 d .
H10A H 0.6575 0.4099 0.7091 0.073 Uiso 1 1 calc R
H10B H 0.6682 0.4746 0.6664 0.073 Uiso 1 1 calc R
H10C H 0.7428 0.4347 0.6906 0.073 Uiso 1 1 calc R
C11 C 0.7394(3) 0.4141(2) 0.5697(2) 0.0651(11) Uani 1 1 d .
H11A H 0.7932 0.4151 0.5842 0.078 Uiso 1 1 calc R
H11B H 0.7226 0.4599 0.5597 0.078 Uiso 1 1 calc R
H11C H 0.7358 0.3858 0.5332 0.078 Uiso 1 1 calc R
C12 C 0.62655(19) 0.13347(16) 0.63564(15) 0.0409(7) Uani 1 1 d .
H12 H 0.5725 0.1516 0.6328 0.049 Uiso 1 1 calc R
C13 C 0.6292(3) 0.08597(19) 0.69034(19) 0.0602(11) Uani 1 1 d .
H13A H 0.6803 0.0643 0.6923 0.072 Uiso 1 1 calc R
H13B H 0.5889 0.0515 0.6859 0.072 Uiso 1 1 calc R
H13C H 0.6202 0.1115 0.7280 0.072 Uiso 1 1 calc R
C14 C 0.6427(3) 0.0942(2) 0.5767(2) 0.0779(15) Uani 1 1 d .
H14A H 0.6974 0.0805 0.5758 0.094 Uiso 1 1 calc R
H14B H 0.6316 0.1229 0.5413 0.094 Uiso 1 1 calc R
H14C H 0.6095 0.0542 0.5753 0.094 Uiso 1 1 calc R
C15 C 0.64240(17) 0.2611(2) 0.49868(14) 0.0432(8) Uani 1 1 d .
H15A H 0.6619 0.3062 0.4892 0.052 Uiso 1 1 calc R
H15B H 0.6274 0.2383 0.4608 0.052 Uiso 1 1 calc R
H15C H 0.6832 0.2352 0.5192 0.052 Uiso 1 1 calc R
C16 C 0.5000 0.3047(2) 0.78666(17) 0.0261(8) Uani 1 2 d S
C17 C 0.5000 0.3029(2) 0.84959(18) 0.0345(9) Uani 1 2 d S
H17 H 0.5000 0.2607 0.8699 0.041 Uiso 1 2 calc SR
C18 C 0.5000 0.3617(3) 0.8838(2) 0.0453(12) Uani 1 2 d S
H18 H 0.5000 0.3598 0.9272 0.054 Uiso 1 2 calc SR
C19 C 0.5000 0.4227(3) 0.8544(2) 0.0529(13) Uani 1 2 d S
H19 H 0.5000 0.4631 0.8775 0.064 Uiso 1 2 calc SR
C20 C 0.5000 0.4253(2) 0.7913(2) 0.0469(12) Uani 1 2 d S
H20 H 0.5000 0.4679 0.7715 0.056 Uiso 1 2 calc SR
C21 C 0.5000 0.3667(2) 0.75570(18) 0.0319(9) Uani 1 2 d S
O1 O 0.5159(15) 0.5091(3) 0.6339(3) 0.161(8) Uani 0.50 1 d PD
C22 C 0.5192(8) 0.5761(4) 0.6574(5) 0.125(7) Uani 0.50 1 d PD
H22A H 0.5701 0.5977 0.6494 0.150 Uiso 0.50 1 calc PR
H22B H 0.5076 0.5778 0.7017 0.150 Uiso 0.50 1 calc PR
C23 C 0.4543(7) 0.6072(4) 0.6192(5) 0.098(4) Uani 0.50 1 d PD
H23A H 0.4067 0.6127 0.6442 0.118 Uiso 0.50 1 calc PR
H23B H 0.4702 0.6520 0.6038 0.118 Uiso 0.50 1 calc PR
C24 C 0.4392(7) 0.5594(5) 0.5661(5) 0.123(5) Uani 0.50 1 d PD
H24A H 0.3863 0.5401 0.5691 0.148 Uiso 0.50 1 calc PR
H24B H 0.4438 0.5836 0.5267 0.148 Uiso 0.50 1 calc PR
C25 C 0.5000 0.5040(3) 0.5702(3) 0.112(3) Uani 1 2 d SD
H25A H 0.4786 0.4594 0.5590 0.134 Uiso 0.50 1 calc PR
H25B H 0.5463 0.5138 0.5449 0.134 Uiso 0.50 1 calc PR
H2N H 0.5000 0.402(3) 0.673(2) 0.047(15) Uiso 1 2 d S

loop_
_atom_site_aniso_label
_atom_site_aniso_U_11
_atom_site_aniso_U_22
_atom_site_aniso_U_33
_atom_site_aniso_U_23
_atom_site_aniso_U_13
_atom_site_aniso_U_12
Al1 0.0166(5) 0.0296(6) 0.0185(5) -0.0023(4) 0.000 0.000
S1 0.0244(5) 0.0320(5) 0.0200(4) -0.0008(4) 0.000 0.000
N1 0.0160(10) 0.0298(11) 0.0233(11) -0.0022(9) -0.0002(8) -0.0004(8)
N2 0.040(2) 0.0318(19) 0.0220(16) -0.0002(14) 0.000 0.000
C1 0.0228(13) 0.0447(17) 0.0268(13) 0.0018(12) 0.0010(11) -0.0078(12)
C2 0.0226(14) 0.068(2) 0.0353(16) 0.0036(15) -0.0027(12) -0.0129(14)
C3 0.0192(14) 0.084(3) 0.0429(18) 0.0178(18) -0.0045(13) 0.0022(16)
C4 0.0299(16) 0.058(2) 0.0492(19) 0.0181(16) 0.0032(14) 0.0126(15)
C5 0.0233(14) 0.0392(16) 0.0334(14) 0.0025(12) 0.0055(11) 0.0030(12)
C6 0.0154(12) 0.0403(15) 0.0220(12) -0.0010(11) 0.0024(10) 0.0001(11)
C7 0.0203(13) 0.0456(17) 0.0226(13) -0.0031(11) 0.0020(10) 0.0000(12)
C8 0.025(2) 0.067(3) 0.0169(18) -0.0042(18) 0.000 0.000
C9 0.0358(17) 0.0403(17) 0.0444(17) 0.0023(14) 0.0013(14) -0.0116(14)
C10 0.060(2) 0.054(2) 0.068(3) -0.0150(19) 0.000(2) -0.0184(19)
C11 0.065(3) 0.056(2) 0.074(3) 0.020(2) 0.016(2) -0.013(2)
C12 0.0355(16) 0.0364(16) 0.0508(19) -0.0034(14) 0.0078(14) 0.0040(13)
C13 0.066(3) 0.043(2) 0.072(3) 0.0096(19) 0.018(2) -0.0029(18)
C14 0.110(4) 0.059(3) 0.065(3) -0.018(2) 0.027(3) -0.019(3)
C15 0.0232(14) 0.080(3) 0.0265(14) -0.0019(15) 0.0052(12) 0.0026(15)
C16 0.0185(17) 0.037(2) 0.0226(18) -0.0041(15) 0.000 0.000
C17 0.031(2) 0.050(3) 0.0218(19) -0.0001(18) 0.000 0.000
C18 0.052(3) 0.062(3) 0.022(2) -0.010(2) 0.000 0.000
C19 0.077(4) 0.048(3) 0.034(2) -0.020(2) 0.000 0.000
C20 0.073(3) 0.033(2) 0.034(2) -0.0111(19) 0.000 0.000
C21 0.034(2) 0.037(2) 0.0252(19) -0.0079(17) 0.000 0.000
O1 0.27(2) 0.091(5) 0.124(6) 0.015(5) -0.031(10) 0.094(12)
C22 0.15(2) 0.077(7) 0.145(10) -0.040(7) -0.032(11) 0.033(10)
C23 0.122(9) 0.066(6) 0.106(9) -0.002(6) -0.018(7) 0.042(6)
C24 0.131(11) 0.107(10) 0.132(11) -0.048(9) -0.059(9) 0.018(8)
C25 0.199(11) 0.062(5) 0.074(5) 0.007(4) 0.000 0.000

loop_
_atom_type_symbol
_atom_type_description
_atom_type_scat_dispersion_real
_atom_type_scat_dispersion_imag
_atom_type_scat_source
C C 0.0033 0.0016 'International Tables Vol C Tables 4.2.6.8 and 6.1.1.4'
H H 0.0000 0.0000 'International Tables Vol C Tables 4.2.6.8 and 6.1.1.4'
N N 0.0061 0.0033 'International Tables Vol C Tables 4.2.6.8 and 6.1.1.4'
O O 0.0106 0.0060 'International Tables Vol C Tables 4.2.6.8 and 6.1.1.4'
S S 0.1246 0.1234 'International Tables Vol C Tables 4.2.6.8 and 6.1.1.4'
Al Al 0.0645 0.0514 'International Tables Vol C Tables 4.2.6.8 and 6.1.1.4'

loop_
_geom_angle_atom_site_label_1
_geom_angle_atom_site_label_2
_geom_angle_atom_site_label_3
_geom_angle
_geom_angle_site_symmetry_1
_geom_angle_site_symmetry_3
N2 Al1 N1 116.83(10) . .
N2 Al1 N1 116.83(10) . 12_655
N1 Al1 N1 97.49(14) . 12_655
N2 Al1 S1 93.52(12) . .
N1 Al1 S1 116.88(8) . .
N1 Al1 S1 116.88(8) 12_655 .
C16 S1 Al1 92.21(14) . .
C7 N1 C6 118.7(2) . .
C7 N1 Al1 123.21(18) . .
C6 N1 Al1 118.03(16) . .
C21 N2 Al1 116.8(3) . .
C21 N2 H2N 121(4) . .
Al1 N2 H2N 122(4) . .
C2 C1 C6 117.9(3) . .
C2 C1 C9 119.0(3) . .
C6 C1 C9 123.1(3) . .
C3 C2 C1 121.5(3) . .
C3 C2 H2 119.3 . .
C1 C2 H2 119.3 . .
C2 C3 C4 119.8(3) . .
C2 C3 H3 120.1 . .
C4 C3 H3 120.1 . .
C3 C4 C5 121.6(3) . .
C3 C4 H4 119.2 . .
C5 C4 H4 119.2 . .
C4 C5 C6 117.6(3) . .
C4 C5 C12 120.0(3) . .
C6 C5 C12 122.5(3) . .
C1 C6 C5 121.6(3) . .
C1 C6 N1 120.6(2) . .
C5 C6 N1 117.8(2) . .
N1 C7 C8 122.3(3) . .
N1 C7 C15 120.5(2) . .
C8 C7 C15 117.2(3) . .
C7 C8 C7 128.4(4) . 12_655
C7 C8 H8 115.8 . .
C7 C8 H8 115.8 12_655 .
C1 C9 C10 111.4(3) . .
C1 C9 C11 111.1(3) . .
C10 C9 C11 110.3(3) . .
C1 C9 H9 108.0 . .
C10 C9 H9 108.0 . .
C11 C9 H9 108.0 . .
C9 C10 H10A 109.5 . .
C9 C10 H10B 109.5 . .
H10A C10 H10B 109.5 . .
C9 C10 H10C 109.5 . .
H10A C10 H10C 109.5 . .
H10B C10 H10C 109.5 . .
C9 C11 H11A 109.5 . .
C9 C11 H11B 109.5 . .
H11A C11 H11B 109.5 . .
C9 C11 H11C 109.5 . .
H11A C11 H11C 109.5 . .
H11B C11 H11C 109.5 . .
C5 C12 C13 112.6(3) . .
C5 C12 C14 111.8(3) . .
C13 C12 C14 109.9(3) . .
C5 C12 H12 107.4 . .
C13 C12 H12 107.4 . .
C14 C12 H12 107.4 . .
C12 C13 H13A 109.5 . .
C12 C13 H13B 109.5 . .
H13A C13 H13B 109.5 . .
C12 C13 H13C 109.5 . .
H13A C13 H13C 109.5 . .
H13B C13 H13C 109.5 . .
C12 C14 H14A 109.5 . .
C12 C14 H14B 109.5 . .
H14A C14 H14B 109.5 . .
C12 C14 H14C 109.5 . .
H14A C14 H14C 109.5 . .
H14B C14 H14C 109.5 . .
C7 C15 H15A 109.5 . .
C7 C15 H15B 109.5 . .
H15A C15 H15B 109.5 . .
C7 C15 H15C 109.5 . .
H15A C15 H15C 109.5 . .
H15B C15 H15C 109.5 . .
C17 C16 C21 120.3(4) . .
C17 C16 S1 121.2(3) . .
C21 C16 S1 118.5(3) . .
C16 C17 C18 121.1(4) . .
C16 C17 H17 119.5 . .
C18 C17 H17 119.5 . .
C19 C18 C17 119.5(4) . .
C19 C18 H18 120.3 . .
C17 C18 H18 120.3 . .
C18 C19 C20 120.1(4) . .
C18 C19 H19 119.9 . .
C20 C19 H19 119.9 . .
C19 C20 C21 121.5(5) . .
C19 C20 H20 119.2 . .
C21 C20 H20 119.2 . .
N2 C21 C20 123.5(4) . .
N2 C21 C16 119.0(4) . .
C20 C21 C16 117.5(4) . .
C25 O1 C25 0.0(5) 12_655 .
C25 O1 C22 115.3(6) 12_655 .
C25 O1 C22 115.3(6) . .
O1 C22 C23 98.7(8) . .
O1 C22 H22A 112.0 . .
C23 C22 H22A 112.0 . .
O1 C22 H22B 112.0 . .
C23 C22 H22B 112.0 . .
H22A C22 H22B 109.7 . .
C24 C23 C22 106.8(2) . .
C24 C23 H23A 110.4 . .
C22 C23 H23A 110.4 . .
C24 C23 H23B 110.4 . .
C22 C23 H23B 110.4 . .
H23A C23 H23B 108.6 . .
C25 C24 C23 106.9(2) . .
C25 C24 H24A 110.3 . .
C23 C24 H24A 110.3 . .
C25 C24 H24B 110.3 . .
C23 C24 H24B 110.3 . .
H24A C24 H24B 108.6 . .
O1 C25 C24 97.9(8) . .
O1 C25 H25A 112.2 . .
C24 C25 H25A 112.2 . .
O1 C25 H25B 112.2 . .
C24 C25 H25B 112.2 . .
H25A C25 H25B 109.8 . .

loop_
_geom_bond_atom_site_label_1
_geom_bond_atom_site_label_2
_geom_bond_distance
_geom_bond_site_symmetry_2
Al1 N2 1.799(4) .
Al1 N1 1.877(2) .
Al1 N1 1.877(2) 12_655
Al1 S1 2.2274(15) .
S1 C16 1.778(4) .
N1 C7 1.340(3) .
N1 C6 1.455(3) .
N2 C21 1.387(5) .
N2 H2N 0.81(5) .
C1 C2 1.395(4) .
C1 C6 1.395(4) .
C1 C9 1.518(4) .
C2 C3 1.372(5) .
C2 H2 0.9500 .
C3 C4 1.376(5) .
C3 H3 0.9500 .
C4 C5 1.390(4) .
C4 H4 0.9500 .
C5 C6 1.409(4) .
C5 C12 1.516(4) .
C7 C8 1.395(3) .
C7 C15 1.503(4) .
C8 C7 1.395(3) 12_655
C8 H8 0.9500 .
C9 C10 1.523(5) .
C9 C11 1.541(5) .
C9 H9 1.0000 .
C10 H10A 0.9800 .
C10 H10B 0.9800 .
C10 H10C 0.9800 .
C11 H11A 0.9800 .
C11 H11B 0.9800 .
C11 H11C 0.9800 .
C12 C13 1.526(5) .
C12 C14 1.533(5) .
C12 H12 1.0000 .
C13 H13A 0.9800 .
C13 H13B 0.9800 .
C13 H13C 0.9800 .
C14 H14A 0.9800 .
C14 H14B 0.9800 .
C14 H14C 0.9800 .
C15 H15A 0.9800 .
C15 H15B 0.9800 .
C15 H15C 0.9800 .
C16 C17 1.378(5) .
C16 C21 1.406(6) .
C17 C18 1.389(6) .
C17 H17 0.9500 .
C18 C19 1.372(7) .
C18 H18 0.9500 .
C19 C20 1.383(7) .
C19 H19 0.9500 .
C20 C21 1.402(6) .
C20 H20 0.9500 .
O1 C25 1.424(3) 12_655
O1 C25 1.424(3) .
O1 C22 1.430(3) .
C22 C23 1.527(3) .
C22 H22A 0.9900 .
C22 H22B 0.9900 .
C23 C24 1.525(3) .
C23 H23A 0.9900 .
C23 H23B 0.9900 .
C24 C25 1.522(3) .
C24 H24A 0.9900 .
C24 H24B 0.9900 .
C25 H25A 0.9900 .
C25 H25B 0.9900 .

loop_
_geom_torsion_atom_site_label_1
_geom_torsion_atom_site_label_2
_geom_torsion_atom_site_label_3
_geom_torsion_atom_site_label_4
_geom_torsion
_geom_torsion_site_symmetry_1
_geom_torsion_site_symmetry_4
N2 Al1 S1 C16 0.0 . .
N1 Al1 S1 C16 122.56(9) . .
N1 Al1 S1 C16 -122.56(9) 12_655 .
N2 Al1 N1 C7 -108.2(2) . .
N1 Al1 N1 C7 17.0(3) 12_655 .
S1 Al1 N1 C7 142.3(2) . .
N2 Al1 N1 C6 70.5(2) . .
N1 Al1 N1 C6 -164.31(14) 12_655 .
S1 Al1 N1 C6 -39.0(2) . .
N1 Al1 N2 C21 -122.60(10) . .
N1 Al1 N2 C21 122.60(10) 12_655 .
S1 Al1 N2 C21 0.0 . .
C6 C1 C2 C3 -0.6(5) . .
C9 C1 C2 C3 179.4(3) . .
C1 C2 C3 C4 -0.4(5) . .
C2 C3 C4 C5 0.0(5) . .
C3 C4 C5 C6 1.2(5) . .
C3 C4 C5 C12 -178.2(3) . .
C2 C1 C6 C5 1.9(4) . .
C9 C1 C6 C5 -178.0(3) . .
C2 C1 C6 N1 179.9(2) . .
C9 C1 C6 N1 -0.1(4) . .
C4 C5 C6 C1 -2.2(4) . .
C12 C5 C6 C1 177.2(3) . .
C4 C5 C6 N1 179.8(3) . .
C12 C5 C6 N1 -0.8(4) . .
C7 N1 C6 C1 89.9(3) . .
Al1 N1 C6 C1 -88.9(3) . .
C7 N1 C6 C5 -92.1(3) . .
Al1 N1 C6 C5 89.1(3) . .
C6 N1 C7 C8 173.2(3) . .
Al1 N1 C7 C8 -8.2(5) . .
C6 N1 C7 C15 -6.4(4) . .
Al1 N1 C7 C15 172.3(2) . .
N1 C7 C8 C7 -6.9(8) . 12_655
C15 C7 C8 C7 172.7(4) . 12_655
C2 C1 C9 C10 -59.9(4) . .
C6 C1 C9 C10 120.1(3) . .
C2 C1 C9 C11 63.6(4) . .
C6 C1 C9 C11 -116.5(3) . .
C4 C5 C12 C13 41.4(4) . .
C6 C5 C12 C13 -138.0(3) . .
C4 C5 C12 C14 -82.8(4) . .
C6 C5 C12 C14 97.8(4) . .
Al1 S1 C16 C17 180.000(1) . .
Al1 S1 C16 C21 0.000(1) . .
C21 C16 C17 C18 0.000(2) . .
S1 C16 C17 C18 180.000(2) . .
C16 C17 C18 C19 0.000(2) . .
C17 C18 C19 C20 0.000(2) . .
C18 C19 C20 C21 0.000(2) . .
Al1 N2 C21 C20 180.000(1) . .
Al1 N2 C21 C16 0.000(2) . .
C19 C20 C21 N2 180.000(2) . .
C19 C20 C21 C16 0.000(2) . .
C17 C16 C21 N2 180.000(1) . .
S1 C16 C21 N2 0.000(1) . .
C17 C16 C21 C20 0.000(2) . .
S1 C16 C21 C20 180.000(1) . .
C25 O1 C22 C23 37(2) 12_655 .
C25 O1 C22 C23 37(2) . .
O1 C22 C23 C24 -16.6(16) . .
C22 C23 C24 C25 -5.0(15) . .
C25 O1 C25 C24 0(100) 12_655 .
C22 O1 C25 C24 -40(2) . .
C23 C24 C25 O1 24.3(14) . .
